data_1560059
loop_
_publ_author_name
'Rajkumar, Madhu'
'Desiraju, Gautam R.'

_publ_section_title
;
 Quaternary and quinary molecular solids based on structural inequivalence
 and combinatorial approaches: 2-nitroresorcinol and
 4,6-dichlororesorcinol
;
_journal_issue 2
_journal_name_full IUCrJ
_journal_page_first 178
_journal_page_last 185
_journal_paper_doi 10.1107/S2052252520016589
_journal_volume 8
_journal_year 2021
_chemical_formula_sum 'C50 H52 N8 O8'
_chemical_formula_weight 892.99
_space_group_crystal_system triclinic
_space_group_IT_number 2
_space_group_name_Hall '-P 1'
_space_group_name_H-M_alt 'P -1'
_atom_sites_solution_hydrogens geom
_audit_creation_method SHELXL-2018/3
_cell_angle_alpha 83.021(6)
_cell_angle_beta 82.842(6)
_cell_angle_gamma 88.111(6)
_cell_formula_units_Z 1
_cell_length_a 7.7634(12)
_cell_length_b 8.9486(14)
_cell_length_c 16.368(3)
_cell_measurement_reflns_used 9566
_cell_measurement_temperature 150(2)
_cell_measurement_theta_max 27.7
_cell_measurement_theta_min 3.1
_cell_volume 1119.7(3)
_computing_structure_refinement 'SHELXL-2018/3 (Sheldrick, 2018)'
_diffrn_ambient_temperature 150(2)
_diffrn_measured_fraction_theta_full 0.998
_diffrn_measured_fraction_theta_max 0.997
_diffrn_measurement_device_type 'Rigaku Mercury375R (2x2 bin mode)'
_diffrn_measurement_method 'profile data from \w-scans'
_diffrn_radiation_type MoK\a
_diffrn_radiation_wavelength 0.71073
_diffrn_reflns_av_R_equivalents 0.0397
_diffrn_reflns_av_unetI/netI 0.0516
_diffrn_reflns_Laue_measured_fraction_full 0.998
_diffrn_reflns_Laue_measured_fraction_max 0.997
_diffrn_reflns_limit_h_max 10
_diffrn_reflns_limit_h_min -10
_diffrn_reflns_limit_k_max 11
_diffrn_reflns_limit_k_min -11
_diffrn_reflns_limit_l_max 21
_diffrn_reflns_limit_l_min -21
_diffrn_reflns_number 11576
_diffrn_reflns_point_group_measured_fraction_full 0.998
_diffrn_reflns_point_group_measured_fraction_max 0.997
_diffrn_reflns_theta_full 25.242
_diffrn_reflns_theta_max 27.482
_diffrn_reflns_theta_min 3.067
_diffrn_source 'Sealed Tube'
_exptl_absorpt_coefficient_mu 0.091
_exptl_absorpt_correction_T_max 1.000
_exptl_absorpt_correction_T_min 0.764
_exptl_absorpt_correction_type multi-scan
_exptl_absorpt_process_details 'Jacobson, R. (1998) Private communication'
_exptl_crystal_colour Yellow
_exptl_crystal_density_diffrn 1.324
_exptl_crystal_description Block
_exptl_crystal_F_000 472
_exptl_crystal_size_max 0.200
_exptl_crystal_size_mid 0.200
_exptl_crystal_size_min 0.200
_refine_diff_density_max 0.501
_refine_diff_density_min -0.344
_refine_diff_density_rms 0.073
_refine_ls_extinction_coef 0.005(2)
_refine_ls_extinction_expression Fc^*^=kFc[1+0.001xFc^2^\l^3^/sin(2\q)]^-1/4^
_refine_ls_extinction_method 'SHELXL-2018/3 (Sheldrick 2018)'
_refine_ls_goodness_of_fit_ref 1.105
_refine_ls_hydrogen_treatment constr
_refine_ls_matrix_type full
_refine_ls_number_parameters 305
_refine_ls_number_reflns 5114
_refine_ls_number_restraints 0
_refine_ls_restrained_S_all 1.105
_refine_ls_R_factor_all 0.0865
_refine_ls_R_factor_gt 0.0630
_refine_ls_shift/su_max 0.000
_refine_ls_shift/su_mean 0.000
_refine_ls_structure_factor_coef Fsqd
_refine_ls_weighting_details 'w=1/[\s^2^(Fo^2^)+(0.0718P)^2^+1.6202P] where P=(Fo^2^+2Fc^2^)/3'
_refine_ls_weighting_scheme calc
_refine_ls_wR_factor_gt 0.1944
_refine_ls_wR_factor_ref 0.2061
_reflns_Friedel_coverage 0.000
_reflns_number_gt 3585
_reflns_number_total 5114
_reflns_threshold_expression 'I > 2\s(I)'
_cod_data_source_file yc5029.cif
_cod_data_source_block 19NTES-TMP-PYR-4DMAP
_cod_depositor_comments
;
The following automatic conversions were performed:

data item '_exptl_absorpt_correction_type' value 'Multi-scan' was
changed to 'multi-scan' in accordance with the
/home/data/users/saulius/crontab/automatic-downloads/rss-feeds/IUCr/lib/dictionaries/cif_core.dic
dictionary named 'cif_core.dic' version 2.4.2 last updated on
2011-04-26.

Automatic conversion script
Id: cif_fix_values 7556 2019-12-06 15:28:31Z antanas 

 Adding full bibliography for 1560041--1560072.cif.
;
_cod_database_code 1560059
_shelx_shelxl_version_number 2018/3
_shelx_space_group_comment
;
The symmetry employed for this shelxl refinement is uniquely defined
by the following loop, which should always be used as a source of
symmetry information in preference to the above space-group names.
They are only intended as comments.
;
_shelx_estimated_absorpt_t_min 0.982
_shelx_estimated_absorpt_t_max 0.982

loop_
_space_group_symop_operation_xyz
'x, y, z'
'-x, -y, -z'

loop_
_atom_site_label
_atom_site_type_symbol
_atom_site_fract_x
_atom_site_fract_y
_atom_site_fract_z
_atom_site_U_iso_or_equiv
_atom_site_adp_type
_atom_site_occupancy
_atom_site_site_symmetry_order
_atom_site_calc_flag
_atom_site_refinement_flags_posn
_atom_site_refinement_flags_adp
_atom_site_refinement_flags_occupancy
_atom_site_disorder_assembly
_atom_site_disorder_group
O4 O 0.9664(3) 0.6218(2) 0.35641(14) 0.0311(5) Uani 1 1 d . . . . .
H4 H 1.040209 0.668948 0.373751 0.047 Uiso 1 1 calc R U . . .
N1 N 0.7532(3) 0.4694(3) 0.27859(14) 0.0226(5) Uani 1 1 d . . . . .
O3 O 0.8895(3) 0.2465(2) 0.18933(14) 0.0322(5) Uani 1 1 d . . . . .
H3 H 0.941730 0.197163 0.154721 0.048 Uiso 1 1 calc R U . . .
C14 C 1.4707(3) 0.9246(3) 0.00892(17) 0.0227(6) Uani 1 1 d . . . . .
C5 C 1.2219(4) 0.4850(3) 0.30280(18) 0.0252(6) Uani 1 1 d . . . . .
H5 H 1.296170 0.537553 0.328934 0.030 Uiso 1 1 calc R U . . .
C1 C 0.9398(3) 0.4334(3) 0.27193(16) 0.0212(5) Uani 1 1 d . . . . .
O1 O 0.6651(3) 0.4366(3) 0.34456(14) 0.0428(6) Uani 1 1 d . . . . .
O2 O 0.6945(3) 0.5323(3) 0.21745(16) 0.0487(7) Uani 1 1 d . . . . .
C3 C 1.1821(4) 0.2929(3) 0.21445(18) 0.0276(6) Uani 1 1 d . . . . .
H3A H 1.229767 0.219142 0.182549 0.033 Uiso 1 1 calc R U . . .
C8 C 1.4317(4) 0.8451(3) -0.05669(19) 0.0282(6) Uani 1 1 d . . . . .
C2 C 1.0039(4) 0.3222(3) 0.22311(17) 0.0236(6) Uani 1 1 d . . . . .
C12 C 1.4501(4) 0.8543(3) 0.09164(18) 0.0272(6) Uani 1 1 d . . . . .
C6 C 1.0438(4) 0.5165(3) 0.31258(16) 0.0226(6) Uani 1 1 d . . . . .
C4 C 1.2877(4) 0.3754(3) 0.25409(18) 0.0276(6) Uani 1 1 d . . . . .
H4A H 1.406764 0.356307 0.247698 0.033 Uiso 1 1 calc R U . . .
C7 C 1.4527(4) 0.9207(4) -0.13959(19) 0.0331(7) Uani 1 1 d . . . . .
H7 H 1.426328 0.870442 -0.182823 0.040 Uiso 1 1 calc R U . . .
C13 C 1.4904(4) 0.9375(4) 0.15622(19) 0.0333(7) Uani 1 1 d . . . . .
H13 H 1.476793 0.892173 0.210804 0.040 Uiso 1 1 calc R U . . .
C11 C 1.3931(4) 0.7051(4) 0.1068(2) 0.0353(7) Uani 1 1 d . . . . .
H11 H 1.379326 0.657217 0.160878 0.042 Uiso 1 1 calc R U . . .
C9 C 1.3749(4) 0.6968(4) -0.0375(2) 0.0373(8) Uani 1 1 d . . . . .
H9 H 1.348593 0.643525 -0.079647 0.045 Uiso 1 1 calc R U . . .
C10 C 1.3574(4) 0.6287(4) 0.0434(2) 0.0409(8) Uani 1 1 d . . . . .
H10 H 1.320935 0.529597 0.054945 0.049 Uiso 1 1 calc R U . . .
N2 N 0.0153(3) 0.0765(3) 0.06661(14) 0.0235(5) Uani 1 1 d . . . . .
C17 C -0.0266(3) -0.0691(3) 0.07848(17) 0.0224(6) Uani 1 1 d . . . . .
C16 C 0.0430(3) 0.1466(3) -0.01085(17) 0.0228(6) Uani 1 1 d . . . . .
C18 C -0.0504(4) -0.1448(3) 0.16599(18) 0.0324(7) Uani 1 1 d . . . . .
H18A H 0.039526 -0.219640 0.173301 0.049 Uiso 1 1 calc R U . . .
H18B H -0.161592 -0.191865 0.177063 0.049 Uiso 1 1 calc R U . . .
H18C H -0.044489 -0.071213 0.203585 0.049 Uiso 1 1 calc R U . . .
C15 C 0.0957(4) 0.3082(3) -0.0211(2) 0.0319(7) Uani 1 1 d . . . . .
H15A H 0.067804 0.348953 0.030636 0.048 Uiso 1 1 calc R U . . .
H15B H 0.034574 0.364627 -0.062572 0.048 Uiso 1 1 calc R U . . .
H15C H 0.218437 0.314497 -0.037994 0.048 Uiso 1 1 calc R U . . .
N3 N 0.1487(3) 0.8039(3) 0.41817(17) 0.0341(6) Uani 1 1 d . . . . .
N4 N 0.3087(3) 1.1481(3) 0.54141(15) 0.0284(5) Uani 1 1 d . . . . .
C23 C 0.2588(3) 1.0356(3) 0.50138(17) 0.0243(6) Uani 1 1 d . . . . .
C22 C 0.2488(4) 0.8856(3) 0.53792(19) 0.0299(6) Uani 1 1 d . . . . .
H22 H 0.279286 0.859630 0.591049 0.036 Uiso 1 1 calc R U . . .
C25 C 0.3480(4) 1.1189(4) 0.62660(19) 0.0344(7) Uani 1 1 d . . . . .
H25A H 0.251559 1.070105 0.660726 0.052 Uiso 1 1 calc R U . . .
H25B H 0.368849 1.212455 0.646552 0.052 Uiso 1 1 calc R U . . .
H25C H 0.449529 1.055056 0.628717 0.052 Uiso 1 1 calc R U . . .
C21 C 0.2136(4) 1.0639(3) 0.42001(18) 0.0295(6) Uani 1 1 d . . . . .
H21 H 0.220125 1.160708 0.391909 0.035 Uiso 1 1 calc R U . . .
C20 C 0.1939(4) 0.7771(3) 0.4950(2) 0.0321(7) Uani 1 1 d . . . . .
H20 H 0.187586 0.678755 0.521010 0.039 Uiso 1 1 calc R U . . .
C24 C 0.3248(4) 1.3006(3) 0.4999(2) 0.0339(7) Uani 1 1 d . . . . .
H24A H 0.403275 1.300921 0.449724 0.051 Uiso 1 1 calc R U . . .
H24B H 0.368797 1.363717 0.535728 0.051 Uiso 1 1 calc R U . . .
H24C H 0.212958 1.338187 0.486920 0.051 Uiso 1 1 calc R U . . .
C19 C 0.1598(4) 0.9472(4) 0.38265(19) 0.0327(7) Uani 1 1 d . . . . .
H19 H 0.129024 0.968814 0.329300 0.039 Uiso 1 1 calc R U . . .

loop_
_atom_site_aniso_label
_atom_site_aniso_U_11
_atom_site_aniso_U_22
_atom_site_aniso_U_33
_atom_site_aniso_U_23
_atom_site_aniso_U_13
_atom_site_aniso_U_12
O4 0.0274(10) 0.0323(11) 0.0383(12) -0.0195(9) -0.0070(9) -0.0005(9)
N1 0.0213(11) 0.0234(11) 0.0240(12) -0.0045(9) -0.0048(9) -0.0024(9)
O3 0.0270(10) 0.0391(12) 0.0352(12) -0.0223(9) -0.0045(9) -0.0027(9)
C14 0.0173(12) 0.0237(13) 0.0274(14) -0.0037(11) -0.0052(10) 0.0048(10)
C5 0.0236(13) 0.0263(14) 0.0277(14) -0.0039(11) -0.0084(11) -0.0053(11)
C1 0.0212(13) 0.0240(13) 0.0180(12) -0.0011(10) -0.0032(10) -0.0002(10)
O1 0.0269(11) 0.0687(17) 0.0296(12) 0.0001(11) 0.0029(9) -0.0018(11)
O2 0.0301(12) 0.0611(17) 0.0493(15) 0.0219(12) -0.0112(11) 0.0009(11)
C3 0.0271(14) 0.0289(15) 0.0274(14) -0.0092(11) -0.0009(12) 0.0022(11)
C8 0.0208(13) 0.0265(14) 0.0384(16) -0.0076(12) -0.0055(12) 0.0053(11)
C2 0.0261(14) 0.0239(13) 0.0210(13) -0.0041(10) -0.0013(11) -0.0027(11)
C12 0.0197(13) 0.0298(15) 0.0302(15) 0.0023(12) -0.0027(11) 0.0046(11)
C6 0.0271(14) 0.0227(13) 0.0183(12) -0.0024(10) -0.0038(11) -0.0019(11)
C4 0.0202(13) 0.0330(15) 0.0300(15) -0.0036(12) -0.0042(11) -0.0002(11)
C7 0.0298(15) 0.0444(18) 0.0285(15) -0.0145(13) -0.0087(12) 0.0077(13)
C13 0.0271(15) 0.0465(19) 0.0253(15) -0.0004(13) -0.0046(12) 0.0032(13)
C11 0.0250(15) 0.0315(16) 0.0454(18) 0.0104(14) -0.0036(13) 0.0015(12)
C9 0.0306(16) 0.0285(16) 0.057(2) -0.0143(15) -0.0131(15) 0.0034(13)
C10 0.0317(16) 0.0219(15) 0.069(2) 0.0011(15) -0.0129(16) -0.0010(12)
N2 0.0251(12) 0.0236(12) 0.0223(11) -0.0066(9) -0.0016(9) 0.0001(9)
C17 0.0222(13) 0.0226(13) 0.0225(13) -0.0045(10) -0.0016(10) 0.0015(10)
C16 0.0208(13) 0.0209(13) 0.0265(14) -0.0047(10) -0.0008(11) 0.0017(10)
C18 0.0397(17) 0.0324(16) 0.0235(14) 0.0005(12) -0.0020(13) 0.0017(13)
C15 0.0342(16) 0.0216(14) 0.0394(17) -0.0056(12) 0.0007(13) -0.0037(12)
N3 0.0304(13) 0.0335(14) 0.0421(15) -0.0163(12) -0.0074(12) -0.0009(11)
N4 0.0318(13) 0.0305(13) 0.0251(12) -0.0089(10) -0.0061(10) -0.0024(10)
C23 0.0208(13) 0.0290(15) 0.0238(14) -0.0084(11) -0.0007(11) 0.0004(11)
C22 0.0292(15) 0.0323(16) 0.0296(15) -0.0061(12) -0.0069(12) 0.0016(12)
C25 0.0387(17) 0.0416(18) 0.0265(15) -0.0133(13) -0.0099(13) 0.0032(14)
C21 0.0296(15) 0.0310(15) 0.0287(15) -0.0056(12) -0.0051(12) -0.0004(12)
C20 0.0303(15) 0.0281(15) 0.0389(17) -0.0075(13) -0.0051(13) 0.0007(12)
C24 0.0387(17) 0.0295(16) 0.0346(16) -0.0111(13) 0.0002(14) -0.0077(13)
C19 0.0320(16) 0.0403(18) 0.0292(15) -0.0113(13) -0.0105(13) 0.0021(13)

loop_
_atom_type_symbol
_atom_type_description
_atom_type_scat_dispersion_real
_atom_type_scat_dispersion_imag
_atom_type_scat_source
C C 0.0033 0.0016 'International Tables Vol C Tables 4.2.6.8 and 6.1.1.4'
H H 0.0000 0.0000 'International Tables Vol C Tables 4.2.6.8 and 6.1.1.4'
N N 0.0061 0.0033 'International Tables Vol C Tables 4.2.6.8 and 6.1.1.4'
O O 0.0106 0.0060 'International Tables Vol C Tables 4.2.6.8 and 6.1.1.4'

loop_
_geom_angle_atom_site_label_1
_geom_angle_atom_site_label_2
_geom_angle_atom_site_label_3
_geom_angle
_geom_angle_site_symmetry_1
_geom_angle_site_symmetry_3
_geom_angle_publ_flag
O1 N1 O2 123.1(2) . . ?
O1 N1 C1 118.7(2) . . ?
O2 N1 C1 118.1(2) . . ?
C12 C14 C14 120.0(3) . 2_875 ?
C12 C14 C8 120.2(3) . . ?
C14 C14 C8 119.8(3) 2_875 . ?
C4 C5 C6 119.8(3) . . ?
C2 C1 C6 123.7(2) . . ?
C2 C1 N1 118.3(2) . . ?
C6 C1 N1 117.9(2) . . ?
C4 C3 C2 119.1(3) . . ?
C9 C8 C14 118.7(3) . . ?
C9 C8 C7 122.8(3) . . ?
C14 C8 C7 118.5(3) . . ?
O3 C2 C1 118.0(2) . . ?
O3 C2 C3 124.0(2) . . ?
C1 C2 C3 117.9(3) . . ?
C11 C12 C14 118.4(3) . . ?
C11 C12 C13 122.8(3) . . ?
C14 C12 C13 118.8(3) . . ?
O4 C6 C1 117.8(2) . . ?
O4 C6 C5 125.1(2) . . ?
C1 C6 C5 117.2(2) . . ?
C5 C4 C3 122.3(3) . . ?
C13 C7 C8 121.5(3) 2_875 . ?
C7 C13 C12 121.4(3) 2_875 . ?
C10 C11 C12 121.1(3) . . ?
C10 C9 C8 120.6(3) . . ?
C11 C10 C9 121.0(3) . . ?
C17 N2 C16 119.3(2) . . ?
N2 C17 C16 120.3(2) . 2 ?
N2 C17 C18 117.6(2) . . ?
C16 C17 C18 122.1(3) 2 . ?
N2 C16 C17 120.4(2) . 2 ?
N2 C16 C15 117.3(2) . . ?
C17 C16 C15 122.3(3) 2 . ?
C20 N3 C19 116.2(3) . . ?
C23 N4 C24 120.6(2) . . ?
C23 N4 C25 121.0(3) . . ?
C24 N4 C25 118.4(2) . . ?
N4 C23 C22 122.4(3) . . ?
N4 C23 C21 121.4(3) . . ?
C22 C23 C21 116.1(3) . . ?
C20 C22 C23 119.8(3) . . ?
C19 C21 C23 119.4(3) . . ?
N3 C20 C22 124.2(3) . . ?
N3 C19 C21 124.2(3) . . ?

loop_
_geom_bond_atom_site_label_1
_geom_bond_atom_site_label_2
_geom_bond_distance
_geom_bond_site_symmetry_2
_geom_bond_publ_flag
O4 C6 1.336(3) . ?
N1 O1 1.213(3) . ?
N1 O2 1.219(3) . ?
N1 C1 1.467(3) . ?
O3 C2 1.344(3) . ?
C14 C12 1.414(4) . ?
C14 C14 1.423(5) 2_875 ?
C14 C8 1.426(4) . ?
C5 C4 1.383(4) . ?
C5 C6 1.395(4) . ?
C1 C2 1.392(4) . ?
C1 C6 1.393(4) . ?
C3 C4 1.388(4) . ?
C3 C2 1.393(4) . ?
C8 C9 1.399(4) . ?
C8 C7 1.433(4) . ?
C12 C11 1.404(4) . ?
C12 C13 1.434(4) . ?
C7 C13 1.342(5) 2_875 ?
C11 C10 1.371(5) . ?
C9 C10 1.381(5) . ?
N2 C17 1.338(4) . ?
N2 C16 1.340(4) . ?
C17 C16 1.396(4) 2 ?
C17 C18 1.500(4) . ?
C16 C15 1.500(4) . ?
N3 C20 1.340(4) . ?
N3 C19 1.343(4) . ?
N4 C23 1.357(4) . ?
N4 C24 1.451(4) . ?
N4 C25 1.455(4) . ?
C23 C22 1.402(4) . ?
C23 C21 1.411(4) . ?
C22 C20 1.372(4) . ?
C21 C19 1.374(4) . ?
